data_7241682
loop_
_publ_author_name
'Lee, Kyu Hyung'
'Kim, Sun Joo'
'Park, Hee Sun'
'Lim, Byung Wook'
'Lee, Byeongno'
'Park, Young Jun'
'Nam, Wonwoo'
'Hur, Nam Hwi'

_publ_section_title
;
 Stable carbamate pathway towards organic--inorganic hybrid perovskites
 and aromatic imines
;
_journal_issue 62
_journal_name_full 'RSC Advances'
_journal_page_first 38055
_journal_page_last 38062
_journal_paper_doi 10.1039/D0RA07814J
_journal_volume 10
_journal_year 2020
_chemical_formula_sum 'C8 H8 N2 O2'
_chemical_formula_weight 164.16
_chemical_name_common '3-nitrobenzylidene methanamine'
_chemical_name_systematic '3-nitrobenzylidene methanamine'
_space_group_crystal_system monoclinic
_space_group_IT_number 14
_space_group_name_Hall '-P 2ybc'
_space_group_name_H-M_alt 'P 1 21/c 1'
_atom_sites_solution_hydrogens geom
_atom_sites_solution_primary direct
_atom_sites_solution_secondary difmap
_audit_update_record
;
2020-08-16 deposited with the CCDC.	2020-10-08 downloaded from the CCDC.
;
_cell_angle_alpha 90
_cell_angle_beta 90.8690(10)
_cell_angle_gamma 90
_cell_formula_units_Z 8
_cell_length_a 7.4527(2)
_cell_length_b 18.3181(4)
_cell_length_c 11.3999(2)
_cell_measurement_reflns_used 9879
_cell_measurement_temperature 100.(2)
_cell_measurement_theta_max 28.2821
_cell_measurement_theta_min 2.2236
_cell_volume 1556.13(6)
_computing_cell_refinement 'SAINT V8.27B (Bruker AXS Inc., 2012)'
_computing_data_reduction 'SAINT V8.27B (Bruker AXS Inc., 2012)'
_computing_structure_refinement 'SHELXL-97 (Sheldrick, 2008)'
_computing_structure_solution 'SHELXS-97 (Sheldrick, 2008)'
_diffrn_ambient_temperature 100.(2)
_diffrn_detector_area_resol_mean 8.3333
_diffrn_measured_fraction_theta_full 0.993
_diffrn_measured_fraction_theta_max 0.993
_diffrn_radiation_wavelength 0.71073
_diffrn_reflns_av_R_equivalents 0.0220
_diffrn_reflns_av_sigmaI/netI 0.0180
_diffrn_reflns_limit_h_max 9
_diffrn_reflns_limit_h_min -9
_diffrn_reflns_limit_k_max 24
_diffrn_reflns_limit_k_min -24
_diffrn_reflns_limit_l_max 15
_diffrn_reflns_limit_l_min -13
_diffrn_reflns_number 25197
_diffrn_reflns_theta_full 28.34
_diffrn_reflns_theta_max 28.34
_diffrn_reflns_theta_min 2.10
_exptl_absorpt_coefficient_mu 0.103
_exptl_absorpt_correction_T_max 1.00
_exptl_absorpt_correction_T_min 0.94
_exptl_absorpt_correction_type multi-scan
_exptl_absorpt_process_details 'SADABS V2012/1 (Bruker AXS Inc.)'
_exptl_crystal_density_diffrn 1.401
_exptl_crystal_density_method 'not measured'
_exptl_crystal_description 'thin plate'
_exptl_crystal_F_000 688
_exptl_crystal_recrystallization_method 'Re-crystallisation from solvent: Pentane'
_exptl_crystal_size_max 0.400
_exptl_crystal_size_mid 0.300
_exptl_crystal_size_min 0.020
_refine_diff_density_max 0.455
_refine_diff_density_min -0.194
_refine_ls_extinction_method none
_refine_ls_goodness_of_fit_ref 1.014
_refine_ls_hydrogen_treatment constr
_refine_ls_matrix_type full
_refine_ls_number_parameters 219
_refine_ls_number_reflns 3852
_refine_ls_number_restraints 0
_refine_ls_restrained_S_all 1.014
_refine_ls_R_factor_all 0.0518
_refine_ls_R_factor_gt 0.0379
_refine_ls_shift/su_max 0.000
_refine_ls_shift/su_mean 0.000
_refine_ls_structure_factor_coef Fsqd
_refine_ls_weighting_details 'calc w=1/[\s^2^(Fo^2^)+(0.0575P)^2^+0.4255P] where P=(Fo^2^+2Fc^2^)/3'
_refine_ls_weighting_scheme calc
_refine_ls_wR_factor_gt 0.0979
_refine_ls_wR_factor_ref 0.1055
_reflns_number_gt 3091
_reflns_number_total 3852
_reflns_threshold_expression >2sigma(I)
_cod_data_source_file d0ra07814j2.cif
_cod_data_source_block I_CCDC1
_cod_database_code 7241682

loop_
_space_group_symop_operation_xyz
'x, y, z'
'-x, y+1/2, -z+1/2'
'-x, -y, -z'
'x, -y-1/2, z-1/2'

loop_
_atom_site_type_symbol
_atom_site_label
_atom_site_fract_x
_atom_site_fract_y
_atom_site_fract_z
_atom_site_U_iso_or_equiv
_atom_site_adp_type
_atom_site_calc_flag
_atom_site_refinement_flags
_atom_site_occupancy
_atom_site_disorder_assembly
_atom_site_disorder_group
N N2 0.13675(12) 0.39144(5) 0.89339(8) 0.0163(2) Uani d . 1 . .
N N3 0.45972(12) 0.90647(5) 0.69923(8) 0.0173(2) Uani d . 1 . .
N N1 0.07660(12) 0.11349(5) 0.85873(9) 0.0183(2) Uani d . 1 . .
N N4 0.32867(12) 0.64353(5) 0.55512(8) 0.0160(2) Uani d . 1 . .
O O3 0.40143(11) 0.63698(5) 0.65181(7) 0.0228(2) Uani d . 1 . .
O O2 0.07189(11) 0.38031(4) 0.79544(7) 0.0218(2) Uani d . 1 . .
O O1 0.15384(12) 0.45293(4) 0.93622(8) 0.0265(2) Uani d . 1 . .
O O4 0.29046(12) 0.59161(5) 0.49136(8) 0.0262(2) Uani d . 1 . .
C C4 0.30195(14) 0.21103(6) 1.09699(10) 0.0166(2) Uani d . 1 . .
H H4A 0.3402 0.1704 1.1428 0.02 Uiso calc R 1 . .
C C8 0.16445(13) 0.25948(6) 0.92058(9) 0.0130(2) Uani d . 1 . .
H H8 0.1084 0.2528 0.846 0.016 Uiso calc R 1 . .
C C15 0.28666(14) 0.71762(6) 0.51240(9) 0.0138(2) Uani d . 1 . .
C C11 0.30244(13) 0.84655(6) 0.54077(10) 0.0140(2) Uani d . 1 . .
C C12 0.21793(14) 0.85582(6) 0.43150(10) 0.0165(2) Uani d . 1 . .
H H12 0.1937 0.9037 0.4033 0.02 Uiso calc R 1 . .
C C2 0.17679(14) 0.12482(6) 0.94701(10) 0.0160(2) Uani d . 1 . .
H H2A 0.2278 0.0844 0.9875 0.019 Uiso calc R 1 . .
C C3 0.21672(13) 0.19939(6) 0.98890(9) 0.0141(2) Uani d . 1 . .
C C7 0.19623(13) 0.32874(6) 0.96406(9) 0.0139(2) Uani d . 1 . .
C C6 0.27809(14) 0.34126(6) 1.07229(10) 0.0171(2) Uani d . 1 . .
H H6 0.2969 0.3896 1.1002 0.02 Uiso calc R 1 . .
C C16 0.33604(13) 0.77610(6) 0.58242(9) 0.0131(2) Uani d . 1 . .
H H16 0.3915 0.7685 0.657 0.016 Uiso calc R 1 . .
C C14 0.20372(14) 0.72559(6) 0.40309(10) 0.0165(2) Uani d . 1 . .
H H14 0.172 0.6842 0.357 0.02 Uiso calc R 1 . .
C C10 0.35972(14) 0.91109(6) 0.60906(10) 0.0165(2) Uani d . 1 . .
H H10 0.3199 0.9579 0.5843 0.02 Uiso calc R 1 . .
C C13 0.16883(14) 0.79572(6) 0.36345(10) 0.0175(2) Uani d . 1 . .
H H13 0.1111 0.8029 0.2895 0.021 Uiso calc R 1 . .
C C5 0.33161(14) 0.28165(7) 1.13842(10) 0.0179(2) Uani d . 1 . .
H H5 0.3889 0.2889 1.2125 0.022 Uiso calc R 1 . .
C C1 0.04069(16) 0.03813(6) 0.82499(12) 0.0234(3) Uani d . 1 . .
H H1A 0.1102 0.0052 0.876 0.035 Uiso calc R 1 . .
H H1B 0.0753 0.0307 0.7433 0.035 Uiso calc R 1 . .
H H1C -0.0876 0.0278 0.833 0.035 Uiso calc R 1 . .
C C9 0.51010(15) 0.97431(6) 0.75785(11) 0.0205(2) Uani d . 1 . .
H H9A 0.4557 1.0156 0.7159 0.031 Uiso calc R 1 . .
H H9B 0.641 0.9794 0.7583 0.031 Uiso calc R 1 . .
H H9C 0.4675 0.9735 0.8387 0.031 Uiso calc R 1 . .

loop_
_atom_site_aniso_label
_atom_site_aniso_U_11
_atom_site_aniso_U_22
_atom_site_aniso_U_33
_atom_site_aniso_U_12
_atom_site_aniso_U_13
_atom_site_aniso_U_23
N2 0.0157(4) 0.0138(5) 0.0196(5) -0.0002(3) 0.0020(4) 0.0000(4)
N3 0.0165(4) 0.0139(5) 0.0215(5) -0.0009(4) -0.0007(4) -0.0024(4)
N1 0.0166(5) 0.0135(5) 0.0247(5) -0.0009(3) -0.0027(4) -0.0006(4)
N4 0.0150(4) 0.0144(5) 0.0186(5) -0.0007(3) 0.0024(4) -0.0015(4)
O3 0.0278(4) 0.0174(4) 0.0228(4) 0.0015(3) -0.0074(3) 0.0015(3)
O2 0.0258(4) 0.0189(4) 0.0205(4) 0.0011(3) -0.0046(3) 0.0019(3)
O1 0.0355(5) 0.0132(4) 0.0308(5) 0.0005(3) 0.0000(4) -0.0049(3)
O4 0.0369(5) 0.0153(4) 0.0264(5) -0.0030(4) -0.0003(4) -0.0075(3)
C4 0.0113(5) 0.0224(6) 0.0163(5) 0.0003(4) 0.0005(4) 0.0041(4)
C8 0.0104(5) 0.0150(5) 0.0135(5) -0.0006(4) 0.0005(4) -0.0004(4)
C15 0.0106(5) 0.0140(5) 0.0168(5) 0.0001(4) 0.0023(4) 0.0007(4)
C11 0.0097(5) 0.0152(5) 0.0170(5) 0.0005(4) 0.0016(4) 0.0007(4)
C12 0.0123(5) 0.0182(6) 0.0189(6) 0.0012(4) 0.0010(4) 0.0043(4)
C2 0.0137(5) 0.0147(5) 0.0195(6) 0.0013(4) -0.0006(4) 0.0042(4)
C3 0.0097(5) 0.0158(5) 0.0169(5) -0.0009(4) 0.0017(4) 0.0011(4)
C7 0.0112(5) 0.0142(5) 0.0163(5) 0.0002(4) 0.0022(4) 0.0007(4)
C6 0.0141(5) 0.0195(6) 0.0177(5) -0.0033(4) 0.0029(4) -0.0050(4)
C16 0.0103(5) 0.0154(5) 0.0137(5) 0.0001(4) 0.0004(4) 0.0005(4)
C14 0.0117(5) 0.0217(6) 0.0160(5) -0.0030(4) 0.0013(4) -0.0037(4)
C10 0.0157(5) 0.0136(5) 0.0203(6) 0.0010(4) 0.0003(4) 0.0015(4)
C13 0.0117(5) 0.0268(6) 0.0139(5) -0.0006(4) -0.0015(4) 0.0022(4)
C5 0.0122(5) 0.0280(6) 0.0136(5) -0.0020(4) -0.0006(4) -0.0016(4)
C1 0.0213(6) 0.0156(6) 0.0331(7) -0.0009(4) -0.0046(5) -0.0028(5)
C9 0.0209(6) 0.0159(6) 0.0245(6) -0.0019(4) -0.0021(5) -0.0040(4)

loop_
_atom_type_symbol
_atom_type_description
_atom_type_scat_dispersion_real
_atom_type_scat_dispersion_imag
_atom_type_scat_source
C C 0.0033 0.0016 'International Tables Vol C Tables 4.2.6.8 and 6.1.1.4'
H H 0.0000 0.0000 'International Tables Vol C Tables 4.2.6.8 and 6.1.1.4'
N N 0.0061 0.0033 'International Tables Vol C Tables 4.2.6.8 and 6.1.1.4'
O O 0.0106 0.0060 'International Tables Vol C Tables 4.2.6.8 and 6.1.1.4'

loop_
_geom_angle_atom_site_label_1
_geom_angle_atom_site_label_2
_geom_angle_atom_site_label_3
_geom_angle_site_symmetry_1
_geom_angle_site_symmetry_3
_geom_angle
_geom_angle_publ_flag
O2 N2 O1 . . 123.29(10) ?
O2 N2 C7 . . 118.75(9) ?
O1 N2 C7 . . 117.96(9) ?
C10 N3 C9 . . 117.43(10) ?
C2 N1 C1 . . 118.09(10) ?
O3 N4 O4 . . 123.47(9) ?
O3 N4 C15 . . 118.40(9) ?
O4 N4 C15 . . 118.13(9) ?
C5 C4 C3 . . 120.62(10) ?
C7 C8 C3 . . 118.53(10) ?
C16 C15 C14 . . 123.16(10) ?
C16 C15 N4 . . 117.99(9) ?
C14 C15 N4 . . 118.83(9) ?
C16 C11 C12 . . 119.44(10) ?
C16 C11 C10 . . 120.81(10) ?
C12 C11 C10 . . 119.72(10) ?
C13 C12 C11 . . 120.76(10) ?
N1 C2 C3 . . 121.64(10) ?
C4 C3 C8 . . 119.38(10) ?
C4 C3 C2 . . 120.96(10) ?
C8 C3 C2 . . 119.64(10) ?
C8 C7 C6 . . 122.80(10) ?
C8 C7 N2 . . 118.24(9) ?
C6 C7 N2 . . 118.94(10) ?
C5 C6 C7 . . 118.28(10) ?
C15 C16 C11 . . 118.36(10) ?
C13 C14 C15 . . 117.94(10) ?
N3 C10 C11 . . 122.56(10) ?
C14 C13 C12 . . 120.34(10) ?
C6 C5 C4 . . 120.36(10) ?

loop_
_geom_bond_atom_site_label_1
_geom_bond_atom_site_label_2
_geom_bond_site_symmetry_2
_geom_bond_distance
_geom_bond_publ_flag
N2 O2 . 1.2271(12) ?
N2 O1 . 1.2335(12) ?
N2 C7 . 1.4676(14) ?
N3 C10 . 1.2633(14) ?
N3 C9 . 1.4575(14) ?
N1 C2 . 1.2612(15) ?
N1 C1 . 1.4567(15) ?
N4 O3 . 1.2268(12) ?
N4 O4 . 1.2279(12) ?
N4 C15 . 1.4740(14) ?
C4 C5 . 1.3936(16) ?
C4 C3 . 1.3940(15) ?
C8 C7 . 1.3812(15) ?
C8 C3 . 1.4003(14) ?
C15 C16 . 1.3825(15) ?
C15 C14 . 1.3902(15) ?
C11 C16 . 1.3963(15) ?
C11 C12 . 1.3976(15) ?
C11 C10 . 1.4751(15) ?
C12 C13 . 1.3925(16) ?
C2 C3 . 1.4759(15) ?
C7 C6 . 1.3871(15) ?
C6 C5 . 1.3824(16) ?
C14 C13 . 1.3852(16) ?
